data_4322138
loop_
_publ_author_name
'Richard Koerner'
'Marilyn M. Olmstead'
'Andrzej Ozarowski'
'Alan L. Balch'

_publ_section_title
;
 A Linear Tetrapyrrole as a Binucleating Ligand with Copper(II).
 Coordination beyond the Usual M-N4 Bonding
;
_journal_name_full 'Inorganic Chemistry'
_journal_page_first 3262
_journal_page_last 3263
_journal_paper_doi 10.1021/ic9901113
_journal_volume 38
_journal_year 1999
_chemical_formula_sum 'C102 H89 Cu4 N8 O12'
_chemical_formula_weight 1872.97
_chemical_name_common '(Cu^II^)~2~(TPKB-O) . 1.75THF . 0.25H~2~O'
_space_group_IT_number 2
_symmetry_cell_setting triclinic
_symmetry_space_group_name_Hall '-P 1'
_symmetry_space_group_name_H-M 'P -1'
_atom_sites_solution_hydrogens geom
_atom_sites_solution_primary direct
_atom_sites_solution_secondary difmap
_audit_creation_method SHELXL
_cell_angle_alpha 108.04(3)
_cell_angle_beta 105.95(3)
_cell_angle_gamma 92.54(3)
_cell_formula_units_Z 1
_cell_length_a 11.314(2)
_cell_length_b 14.073(3)
_cell_length_c 15.165(3)
_cell_measurement_temperature 130(2)
_cell_volume 2185.3(10)
_computing_cell_refinement 'Siemens XSCANS'
_computing_data_collection 'Siemens XSCANS'
_computing_data_reduction 'Siemens SHELXTL'
_computing_molecular_graphics 'Siemens SHELXTL'
_computing_publication_material 'Siemens SHELXTL'
_computing_structure_refinement 'SHELXTL v5.02 XL (Sheldrick, 1995)'
_computing_structure_solution 'SHELXTL v5.03 XS (Sheldrick, 1995)'
_diffrn_ambient_temperature 130(2)
_diffrn_measurement_device 'Siemens P21'
_diffrn_measurement_method 2\q-\w
_diffrn_radiation_monochromator graphite
_diffrn_radiation_source 'Normal-Focus Sealed Tube'
_diffrn_radiation_type CuK\a
_diffrn_radiation_wavelength 1.54184
_diffrn_reflns_av_R_equivalents 0.0947
_diffrn_reflns_av_sigmaI/netI 0.0437
_diffrn_reflns_limit_h_max 11
_diffrn_reflns_limit_h_min -12
_diffrn_reflns_limit_k_max 14
_diffrn_reflns_limit_k_min -15
_diffrn_reflns_limit_l_max 16
_diffrn_reflns_limit_l_min 0
_diffrn_reflns_number 6954
_diffrn_reflns_theta_max 57.04
_diffrn_reflns_theta_min 3.22
_diffrn_standards_decay_% <2%
_diffrn_standards_number 2
_exptl_absorpt_coefficient_mu 1.654
_exptl_absorpt_correction_T_max 0.76
_exptl_absorpt_correction_T_min 0.65
_exptl_absorpt_correction_type XABS2
_exptl_crystal_colour Blue
_exptl_crystal_density_diffrn 1.423
_exptl_crystal_description Parallelepiped
_exptl_crystal_F_000 969
_exptl_crystal_size_max 0.48
_exptl_crystal_size_mid 0.24
_exptl_crystal_size_min 0.20
_refine_diff_density_max 0.997
_refine_diff_density_min -0.891
_refine_diff_density_rms 0.094
_refine_ls_extinction_method none
_refine_ls_goodness_of_fit_all 1.007
_refine_ls_goodness_of_fit_obs 1.031
_refine_ls_hydrogen_treatment 'Riding except for H3A and H3B (Found)'
_refine_ls_matrix_type full
_refine_ls_number_parameters 572
_refine_ls_number_reflns 5897
_refine_ls_number_restraints 5
_refine_ls_restrained_S_all 1.009
_refine_ls_restrained_S_obs 1.031
_refine_ls_R_factor_all 0.0606
_refine_ls_R_factor_obs 0.0551
_refine_ls_shift/esd_max -0.001
_refine_ls_shift/esd_mean 0.000
_refine_ls_structure_factor_coef Fsqd
_refine_ls_weighting_details 'w=3D1/[\s^2^(Fo^2^)+(0.0943P)^2^+5.3699P] where P=3D(Fo^2^+2Fc^2^)/3'
_refine_ls_weighting_scheme calc
_refine_ls_wR_factor_all 0.1551
_refine_ls_wR_factor_obs 0.1494
_reflns_number_observed 5291
_reflns_number_total 5899
_reflns_observed_criterion >2sigma(I)
_cod_data_source_file ic9901113.cif
_cod_data_source_block rk10
_cod_depositor_comments
;
The following automatic conversions were performed:

'_refine_ls_weighting_scheme' value 'calc
w=3D1/[\s^2^(Fo^2^)+(0.0943P)^2^+5.3699P] where P=3D(Fo^2^+2Fc^2^)/3'
was changed to 'calc'. New tag '_refine_ls_weighting_details' was
created. The value of the new tag was set to
'w=3D1/[\s^2^(Fo^2^)+(0.0943P)^2^+5.3699P] where
P=3D(Fo^2^+2Fc^2^)/3'.

Automatic conversion script
Id: cif_fix_values 3143 2015-03-26 13:38:13Z robertas 
;
_cod_original_cell_volume 2185.2(8)
_cod_database_code 4322138

loop_
_symmetry_equiv_pos_as_xyz
'x, y, z'
'-x, -y, -z'

loop_
_atom_site_aniso_label
_atom_site_aniso_U_11
_atom_site_aniso_U_22
_atom_site_aniso_U_33
_atom_site_aniso_U_23
_atom_site_aniso_U_13
_atom_site_aniso_U_12
Cu1 0.0099(3) 0.0122(3) 0.0238(4) 0.0046(3) 0.0089(2) 0.0012(2)
Cu2 0.0287(4) 0.0159(4) 0.0273(4) 0.0133(3) 0.0192(3) 0.0102(3)
N1 0.015(2) 0.015(2) 0.034(2) 0.008(2) 0.016(2) 0.0029(14)
N2 0.009(2) 0.018(2) 0.018(2) 0.0044(14) 0.0013(13) -0.0006(13)
N3 0.010(2) 0.017(2) 0.025(2) 0.0066(15) 0.0075(14) -0.0001(14)
N4 0.018(2) 0.015(2) 0.018(2) 0.0081(14) 0.0102(14) 0.0034(14)
O1 0.052(2) 0.022(2) 0.050(2) 0.021(2) 0.045(2) 0.0170(15)
O2 0.0106(13) 0.0117(14) 0.028(2) 0.0061(12) 0.0095(12) 0.0024(10)
O3 0.086(3) 0.033(2) 0.029(2) 0.019(2) 0.023(2) 0.035(2)
O4 0.080(3) 0.031(2) 0.020(2) 0.013(2) 0.008(2) 0.024(2)
C1 0.027(2) 0.017(2) 0.052(3) 0.016(2) 0.030(2) 0.007(2)
C2 0.048(3) 0.023(2) 0.062(3) 0.028(2) 0.044(3) 0.016(2)
C3 0.029(2) 0.016(2) 0.051(3) 0.014(2) 0.026(2) 0.008(2)
C4 0.011(2) 0.015(2) 0.033(2) 0.007(2) 0.009(2) 0.002(2)
C5 0.011(2) 0.015(2) 0.022(2) 0.002(2) 0.004(2) 0.001(2)
C6 0.007(2) 0.017(2) 0.019(2) -0.001(2) 0.003(2) 0.000(2)
C7 0.018(2) 0.021(2) 0.021(2) -0.001(2) 0.006(2) 0.004(2)
C8 0.014(2) 0.025(2) 0.018(2) 0.003(2) 0.005(2) 0.002(2)
C9 0.008(2) 0.022(2) 0.019(2) 0.005(2) 0.003(2) -0.002(2)
C10 0.007(2) 0.019(2) 0.019(2) 0.002(2) 0.000(2) -0.005(2)
C11 0.011(2) 0.018(2) 0.024(2) 0.006(2) 0.004(2) -0.004(2)
C12 0.020(2) 0.023(2) 0.030(2) 0.012(2) 0.008(2) 0.003(2)
C13 0.020(2) 0.021(2) 0.038(3) 0.014(2) 0.016(2) 0.009(2)
C14 0.007(2) 0.018(2) 0.028(2) 0.005(2) 0.007(2) 0.002(2)
C15 0.009(2) 0.015(2) 0.031(2) 0.011(2) 0.008(2) 0.003(2)
C16 0.008(2) 0.014(2) 0.025(2) 0.007(2) 0.007(2) 0.001(2)
C17 0.015(2) 0.015(2) 0.026(2) 0.008(2) -0.003(2) 0.003(2)
C18 0.013(2) 0.014(2) 0.030(2) 0.009(2) 0.004(2) 0.000(2)
C19 0.014(2) 0.018(2) 0.020(2) 0.010(2) 0.007(2) 0.002(2)
C20 0.031(2) 0.026(2) 0.020(2) 0.013(2) 0.012(2) 0.013(2)
C21 0.018(2) 0.030(2) 0.018(2) 0.010(2) 0.001(2) 0.010(2)
C22 0.037(3) 0.031(3) 0.024(2) 0.013(2) 0.010(2) 0.013(2)
C23 0.042(3) 0.031(3) 0.024(2) 0.004(2) 0.000(2) 0.012(2)
C24 0.026(3) 0.034(3) 0.030(3) 0.004(2) -0.011(2) -0.002(2)
C25 0.025(3) 0.049(3) 0.038(3) 0.015(3) -0.005(2) -0.016(2)
C26 0.023(2) 0.045(3) 0.023(2) 0.009(2) 0.001(2) -0.008(2)
C27 0.023(2) 0.021(2) 0.026(2) 0.008(2) 0.012(2) 0.009(2)
C28 0.028(2) 0.024(2) 0.030(2) 0.005(2) 0.012(2) 0.005(2)
C29 0.057(3) 0.018(2) 0.040(3) 0.004(2) 0.020(3) 0.006(2)
C30 0.061(4) 0.031(3) 0.046(3) 0.013(2) 0.031(3) 0.030(3)
C31 0.037(3) 0.043(3) 0.041(3) 0.018(3) 0.020(2) 0.028(2)
C32 0.024(2) 0.031(3) 0.029(2) 0.009(2) 0.009(2) 0.011(2)
C33 0.013(2) 0.019(2) 0.018(2) 0.003(2) 0.003(2) 0.000(2)
C34 0.011(2) 0.029(2) 0.020(2) 0.004(2) -0.001(2) -0.001(2)
C35 0.030(3) 0.034(3) 0.018(2) 0.009(2) -0.001(2) 0.008(2)
C36 0.032(3) 0.032(3) 0.020(2) 0.011(2) 0.009(2) 0.005(2)
C37 0.017(2) 0.032(3) 0.024(2) 0.011(2) 0.006(2) -0.001(2)
C38 0.014(2) 0.026(2) 0.020(2) 0.010(2) 0.002(2) 0.001(2)
C39 0.009(2) 0.014(2) 0.027(2) 0.008(2) 0.005(2) 0.001(2)
C40 0.016(2) 0.043(3) 0.068(4) -0.026(3) 0.018(3) -0.008(2)
C41 0.015(2) 0.054(4) 0.077(4) -0.017(3) 0.025(3) -0.002(2)
C42 0.008(2) 0.035(3) 0.039(3) 0.008(2) 0.004(2) -0.005(2)
C43 0.015(2) 0.043(3) 0.029(3) -0.004(2) 0.001(2) -0.003(2)
C44 0.011(2) 0.040(3) 0.026(2) 0.002(2) 0.004(2) 0.003(2)
O5 0.0126(15) 0.024(2) 0.044(2) 0.0070(14) 0.0088(13) 0.0014(12)
C45 0.021(2) 0.032(3) 0.065(4) 0.008(3) 0.023(2) -0.002(2)
C46 0.032(3) 0.045(4) 0.078(4) -0.010(3) 0.014(3) -0.010(3)
C47 0.043(4) 0.081(6) 0.097(6) 0.014(5) -0.026(4) -0.003(4)
C48 0.018(2) 0.049(3) 0.059(4) 0.014(3) 0.006(2) 0.010(2)

loop_
_atom_site_label
_atom_site_type_symbol
_atom_site_fract_x
_atom_site_fract_y
_atom_site_fract_z
_atom_site_U_iso_or_equiv
_atom_site_thermal_displace_type
_atom_site_occupancy
_atom_site_calc_flag
_atom_site_refinement_flags
_atom_site_disorder_group
Cu1 Cu 0.10657(5) 0.50446(4) 0.76523(4) 0.0149(2) Uani 1 d . .
Cu2 Cu 0.09087(5) 0.58392(4) 0.98107(4) 0.0200(2) Uani 1 d D .
N1 N 0.1437(3) 0.3926(2) 0.8117(3) 0.0195(8) Uani 1 d . .
N2 N 0.1954(3) 0.4615(2) 0.6674(2) 0.0157(7) Uani 1 d . .
N3 N 0.0505(3) 0.6077(2) 0.7142(2) 0.0171(7) Uani 1 d . .
N4 N 0.0691(3) 0.7250(2) 1.0008(2) 0.0152(7) Uani 1 d . .
O1 O 0.0865(3) 0.4386(2) 0.9540(2) 0.0322(8) Uani 1 d . .
O2 O -0.0079(2) 0.5576(2) 0.8472(2) 0.0160(6) Uani 1 d . .
O3 O 0.1935(4) 0.5953(3) 1.1128(2) 0.0450(10) Uani 1 d D .
H3A H 0.2166(32) 0.6566(5) 1.1590(8) 0.074(22) Uiso 1 d D .
H3B H 0.1650(18) 0.5605(24) 1.1453(12) 0.086(25) Uiso 1 d D .
O4 O 0.2234(4) 0.7857(3) 1.2080(2) 0.0436(9) Uani 1 d . .
C1 C 0.1192(4) 0.3753(3) 0.8879(4) 0.0268(11) Uani 1 d . .
C2 C 0.1417(5) 0.2734(3) 0.8868(4) 0.0348(12) Uani 1 d . .
H2 H 0.1272(5) 0.2414(3) 0.9310(4) 0.042 Uiso 1 calc R .
C3 C 0.1862(4) 0.2337(3) 0.8129(4) 0.0285(11) Uani 1 d . .
H3 H 0.2110(4) 0.1678(3) 0.7947(4) 0.034 Uiso 1 calc R .
C4 C 0.1905(3) 0.3075(3) 0.7643(3) 0.0193(9) Uani 1 d . .
C5 C 0.2367(3) 0.2975(3) 0.6884(3) 0.0174(9) Uani 1 d . .
C6 C 0.2420(3) 0.3723(3) 0.6425(3) 0.0159(8) Uani 1 d . .
C7 C 0.2870(4) 0.3640(3) 0.5624(3) 0.0216(9) Uani 1 d . .
H7 H 0.3243(4) 0.3087(3) 0.5310(3) 0.026 Uiso 1 calc R .
C8 C 0.2675(4) 0.4488(3) 0.5380(3) 0.0202(9) Uani 1 d . .
H8 H 0.2895(4) 0.4644(3) 0.4867(3) 0.024 Uiso 1 calc R .
C9 C 0.2090(3) 0.5096(3) 0.6023(3) 0.0170(9) Uani 1 d . .
C10 C 0.1598(3) 0.5994(3) 0.5958(3) 0.0166(9) Uani 1 d . .
C11 C 0.0812(3) 0.6444(3) 0.6464(3) 0.0185(9) Uani 1 d . .
C12 C 0.0166(4) 0.7291(3) 0.6432(3) 0.0231(9) Uani 1 d . .
H12 H 0.0207(4) 0.7704(3) 0.6040(3) 0.028 Uiso 1 calc R .
C13 C -0.0519(4) 0.7403(3) 0.7061(3) 0.0237(10) Uani 1 d . .
H13 H -0.1066(4) 0.7896(3) 0.7184(3) 0.028 Uiso 1 calc R .
C14 C -0.0263(3) 0.6642(3) 0.7500(3) 0.0181(9) Uani 1 d . .
C15 C -0.0637(3) 0.6432(3) 0.8317(3) 0.0173(9) Uani 1 d . .
C16 C -0.0122(3) 0.7348(3) 0.9216(3) 0.0151(8) Uani 1 d . .
C17 C -0.0307(4) 0.8356(3) 0.9366(3) 0.0205(9) Uani 1 d . .
H17 H -0.0858(4) 0.8614(3) 0.8918(3) 0.025 Uiso 1 calc R .
C18 C 0.0463(3) 0.8909(3) 1.0289(3) 0.0193(9) Uani 1 d . .
H18 H 0.0557(3) 0.9627(3) 1.0600(3) 0.023 Uiso 1 calc R .
C19 C 0.1080(3) 0.8221(3) 1.0683(3) 0.0161(9) Uani 1 d . .
C20 C 0.1899(4) 0.8472(3) 1.1652(3) 0.0233(10) Uani 1 d . .
C21 C 0.2407(4) 0.9560(3) 1.2199(3) 0.0222(9) Uani 1 d . .
C22 C 0.2403(4) 0.9981(4) 1.3161(3) 0.0292(10) Uani 1 d . .
H22 H 0.2052(4) 0.9576(4) 1.3458(3) 0.035 Uiso 1 calc R .
C23 C 0.2903(5) 1.0981(4) 1.3692(3) 0.0354(12) Uani 1 d . .
H23 H 0.2880(5) 1.1271(4) 1.4348(3) 0.042 Uiso 1 calc R .
C24 C 0.3432(4) 1.1557(4) 1.3275(3) 0.0360(12) Uani 1 d . .
H24 H 0.3776(4) 1.2249(4) 1.3641(3) 0.043 Uiso 1 calc R .
C25 C 0.3469(4) 1.1141(4) 1.2334(4) 0.0409(13) Uani 1 d . .
H25 H 0.3855(4) 1.1538(4) 1.2048(4) 0.049 Uiso 1 calc R .
C26 C 0.2950(4) 1.0152(4) 1.1802(3) 0.0328(11) Uani 1 d . .
H26 H 0.2966(4) 0.9870(4) 1.1143(3) 0.039 Uiso 1 calc R .
C27 C 0.2870(4) 0.2015(3) 0.6494(3) 0.0219(9) Uani 1 d . .
C28 C 0.2081(4) 0.1100(3) 0.6007(3) 0.0277(10) Uani 1 d . .
H28 H 0.1200(4) 0.1085(3) 0.5887(3) 0.033 Uiso 1 calc R .
C29 C 0.2568(5) 0.0210(4) 0.5695(4) 0.0384(12) Uani 1 d . .
H29 H 0.2021(5) -0.0417(4) 0.5363(4) 0.046 Uiso 1 calc R .
C30 C 0.3831(5) 0.0220(4) 0.5859(4) 0.0421(13) Uani 1 d . .
H30 H 0.4160(5) -0.0398(4) 0.5642(4) 0.051 Uiso 1 calc R .
C31 C 0.4618(5) 0.1120(4) 0.6336(4) 0.0372(12) Uani 1 d . .
H31 H 0.5497(5) 0.1129(4) 0.6450(4) 0.045 Uiso 1 calc R .
C32 C 0.4144(4) 0.2016(4) 0.6651(3) 0.0283(10) Uani 1 d . .
H32 H 0.4698(4) 0.2641(4) 0.6979(3) 0.034 Uiso 1 calc R .
C33 C 0.1947(3) 0.6469(3) 0.5294(3) 0.0178(9) Uani 1 d . .
C34 C 0.1039(4) 0.6639(3) 0.4552(3) 0.0228(10) Uani 1 d . .
H34 H 0.0179(4) 0.6433(3) 0.4453(3) 0.027 Uiso 1 calc R .
C35 C 0.1371(4) 0.7107(4) 0.3952(3) 0.0292(11) Uani 1 d . .
H35 H 0.0740(4) 0.7210(4) 0.3433(3) 0.035 Uiso 1 calc R .
C36 C 0.2608(4) 0.7425(4) 0.4101(3) 0.0274(10) Uani 1 d . .
H36 H 0.2837(4) 0.7751(4) 0.3690(3) 0.033 Uiso 1 calc R .
C37 C 0.3508(4) 0.7267(3) 0.4844(3) 0.0241(10) Uani 1 d . .
H37 H 0.4366(4) 0.7494(3) 0.4955(3) 0.029 Uiso 1 calc R .
C38 C 0.3187(4) 0.6785(3) 0.5431(3) 0.0203(9) Uani 1 d . .
H38 H 0.3825(4) 0.6668(3) 0.5938(3) 0.024 Uiso 1 calc R .
C39 C -0.2063(3) 0.6155(3) 0.8007(3) 0.0164(9) Uani 1 d . .
C40 C -0.2788(4) 0.6702(4) 0.8508(4) 0.052(2) Uani 1 d . .
H40 H -0.2409(4) 0.7289(4) 0.9068(4) 0.063 Uiso 1 calc R .
C41 C -0.4069(4) 0.6414(4) 0.8216(5) 0.056(2) Uani 1 d . .
H41 H -0.4561(4) 0.6809(4) 0.8574(5) 0.067 Uiso 1 calc R .
C42 C -0.4629(4) 0.5582(4) 0.7430(3) 0.0294(11) Uani 1 d . .
H42 H -0.5510(4) 0.5383(4) 0.7238(3) 0.035 Uiso 1 calc R .
C43 C -0.3922(4) 0.5033(4) 0.6917(3) 0.0346(12) Uani 1 d . .
H43 H -0.4306(4) 0.4445(4) 0.6358(3) 0.042 Uiso 1 calc R .
C44 C -0.2635(4) 0.5327(4) 0.7208(3) 0.0281(10) Uani 1 d . .
H44 H -0.2147(4) 0.4940(4) 0.6839(3) 0.034 Uiso 1 calc R .
O5 O 0.2739(2) 0.6093(2) 0.9242(2) 0.0282(7) Uani 1 d . .
C45 C 0.3179(4) 0.7076(4) 0.9281(4) 0.0397(13) Uani 1 d . .
H45A H 0.2530(4) 0.7494(4) 0.9275(4) 0.048 Uiso 1 calc R .
H45B H 0.3474(4) 0.7037(4) 0.8736(4) 0.048 Uiso 1 calc R .
C46 C 0.4224(5) 0.7496(5) 1.0224(5) 0.060(2) Uani 1 d . .
H46A H 0.3927(5) 0.7891(5) 1.0738(5) 0.072 Uiso 1 calc R .
H46B H 0.4867(5) 0.7911(5) 1.0155(5) 0.072 Uiso 1 calc R .
C47 C 0.4702(6) 0.6569(6) 1.0431(6) 0.088(3) Uani 1 d . .
H47A H 0.5530(6) 0.6531(6) 1.0387(6) 0.105 Uiso 1 calc R .
H47B H 0.4703(6) 0.6585(6) 1.1069(6) 0.105 Uiso 1 calc R .
C48 C 0.3811(4) 0.5684(4) 0.9658(4) 0.0443(14) Uani 1 d . .
H48A H 0.4183(4) 0.5350(4) 0.9169(4) 0.053 Uiso 1 calc R .
H48B H 0.3584(4) 0.5207(4) 0.9940(4) 0.053 Uiso 1 calc R .
O6 O 0.3696(10) 0.9955(8) 0.9652(8) 0.074(3) Uiso 0.45 d P .
O6A O 0.3339(17) 1.0712(15) 0.9064(14) 0.088(5) Uiso 0.30 d P .
C49 C 0.4181(15) 0.9450(13) 0.8881(12) 0.069(4) Uiso 0.45 d P .
C49A C 0.3768(18) 0.9972(16) 0.8318(15) 0.051(5) Uiso 0.30 d P .
C50 C 0.3072(13) 0.9084(11) 0.7854(10) 0.110(4) Uiso 0.75 d P .
C51 C 0.1919(15) 0.9692(13) 0.8365(12) 0.125(5) Uiso 0.75 d P .
C52 C 0.2533(8) 1.0229(7) 0.9172(6) 0.058(2) Uiso 0.75 d P .
O7 O 0.1831(17) 0.9609(15) 0.7398(14) 0.069(5) Uiso 0.25 d P .

loop_
_atom_type_symbol
_atom_type_description
_atom_type_scat_dispersion_real
_atom_type_scat_dispersion_imag
_atom_type_scat_source
C C 0.0181 0.0091 'International Tables Vol C Tables 4.2.6.8 and 6.1.1.4'
H H 0.0000 0.0000 'International Tables Vol C Tables 4.2.6.8 and 6.1.1.4'
N N 0.0311 0.0180 'International Tables Vol C Tables 4.2.6.8 and 6.1.1.4'
O O 0.0492 0.0322 'International Tables Vol C Tables 4.2.6.8 and 6.1.1.4'
Cu Cu -1.9646 0.5888 'International Tables Vol C Tables 4.2.6.8 and 6.1.1.4'

loop_
_geom_angle_atom_site_label_1
_geom_angle_atom_site_label_2
_geom_angle_atom_site_label_3
_geom_angle
_geom_angle_site_symmetry_1
_geom_angle_site_symmetry_3
_geom_angle_publ_flag
N3 Cu1 N1 173.37(13) . . ?
N3 Cu1 N2 89.59(14) . . ?
N1 Cu1 N2 93.10(14) . . ?
N3 Cu1 O2 80.93(12) . . ?
N1 Cu1 O2 95.79(12) . . ?
N2 Cu1 O2 169.15(12) . . ?
O2 Cu2 N4 86.01(13) . . ?
O2 Cu2 O1 89.12(13) . . ?
N4 Cu2 O1 171.70(14) . . ?
O2 Cu2 O3 173.85(13) . . ?
N4 Cu2 O3 100.12(15) . . ?
O1 Cu2 O3 84.85(15) . . ?
C1 N1 C4 106.7(3) . . ?
C1 N1 Cu1 128.0(3) . . ?
C4 N1 Cu1 124.9(3) . . ?
C6 N2 C9 106.7(3) . . ?
C6 N2 Cu1 126.2(3) . . ?
C9 N2 Cu1 126.7(3) . . ?
C14 N3 C11 108.1(3) . . ?
C14 N3 Cu1 119.2(3) . . ?
C11 N3 Cu1 132.6(3) . . ?
C16 N4 C19 106.3(3) . . ?
C16 N4 Cu2 111.0(3) . . ?
C19 N4 Cu2 142.7(3) . . ?
C1 O1 Cu2 127.9(3) . . ?
C15 O2 Cu2 113.1(2) . . ?
C15 O2 Cu1 115.0(2) . . ?
Cu2 O2 Cu1 105.61(12) . . ?
O1 C1 N1 125.8(4) . . ?
O1 C1 C2 124.2(4) . . ?
N1 C1 C2 110.0(4) . . ?
C3 C2 C1 107.0(4) . . ?
C2 C3 C4 108.0(4) . . ?
C5 C4 N1 125.9(4) . . ?
C5 C4 C3 125.9(4) . . ?
N1 C4 C3 108.2(4) . . ?
C4 C5 C6 125.0(4) . . ?
C4 C5 C27 118.1(4) . . ?
C6 C5 C27 116.9(3) . . ?
N2 C6 C7 109.6(4) . . ?
N2 C6 C5 123.6(3) . . ?
C7 C6 C5 126.7(4) . . ?
C8 C7 C6 107.6(4) . . ?
C7 C8 C9 107.4(4) . . ?
N2 C9 C8 108.7(3) . . ?
N2 C9 C10 124.9(3) . . ?
C8 C9 C10 126.1(4) . . ?
C11 C10 C9 124.0(4) . . ?
C11 C10 C33 118.3(4) . . ?
C9 C10 C33 117.7(3) . . ?
C10 C11 N3 121.4(4) . . ?
C10 C11 C12 131.3(4) . . ?
N3 C11 C12 107.3(3) . . ?
C13 C12 C11 107.5(4) . . ?
C12 C13 C14 106.5(4) . . ?
N3 C14 C13 110.7(4) . . ?
N3 C14 C15 117.1(3) . . ?
C13 C14 C15 132.1(3) . . ?
O2 C15 C16 109.7(3) . . ?
O2 C15 C14 107.7(3) . . ?
C16 C15 C14 107.4(3) . . ?
O2 C15 C39 108.3(3) . . ?
C16 C15 C39 114.1(3) . . ?
C14 C15 C39 109.6(3) . . ?
N4 C16 C17 111.1(4) . . ?
N4 C16 C15 119.1(3) . . ?
C17 C16 C15 129.7(4) . . ?
C18 C17 C16 106.5(4) . . ?
C17 C18 C19 107.0(4) . . ?
N4 C19 C18 109.1(3) . . ?
N4 C19 C20 125.7(4) . . ?
C18 C19 C20 125.0(4) . . ?
O4 C20 C19 125.4(4) . . ?
O4 C20 C21 117.0(4) . . ?
C19 C20 C21 117.7(3) . . ?
C26 C21 C22 118.4(4) . . ?
C26 C21 C20 122.0(4) . . ?
C22 C21 C20 119.5(4) . . ?
C23 C22 C21 120.5(4) . . ?
C24 C23 C22 119.9(5) . . ?
C23 C24 C25 120.1(5) . . ?
C24 C25 C26 119.8(5) . . ?
C21 C26 C25 121.3(4) . . ?
C32 C27 C28 118.7(4) . . ?
C32 C27 C5 120.4(4) . . ?
C28 C27 C5 120.8(4) . . ?
C29 C28 C27 120.1(4) . . ?
C30 C29 C28 120.7(5) . . ?
C31 C30 C29 119.7(4) . . ?
C30 C31 C32 120.2(5) . . ?
C31 C32 C27 120.5(5) . . ?
C34 C33 C38 118.8(4) . . ?
C34 C33 C10 120.7(3) . . ?
C38 C33 C10 120.5(3) . . ?
C33 C34 C35 120.3(4) . . ?
C36 C35 C34 120.3(4) . . ?
C37 C36 C35 119.4(4) . . ?
C36 C37 C38 120.7(4) . . ?
C37 C38 C33 120.5(4) . . ?
C44 C39 C40 118.0(4) . . ?
C44 C39 C15 119.4(4) . . ?
C40 C39 C15 122.6(4) . . ?
C39 C40 C41 120.8(5) . . ?
C42 C41 C40 120.8(5) . . ?
C41 C42 C43 119.1(4) . . ?
C42 C43 C44 119.9(4) . . ?
C39 C44 C43 121.3(4) . . ?
C45 O5 C48 106.5(4) . . ?
O5 C45 C46 105.2(5) . . ?
C45 C46 C47 104.6(5) . . ?
C48 C47 C46 105.0(5) . . ?
O5 C48 C47 106.2(5) . . ?
C49 O6 C52 104.7(10) . . ?
C49 O6 O6A 84.4(11) . . ?
C52 O6 O6A 45.8(8) . . ?
C52 O6A C49A 104.3(17) . . ?
C52 O6A O6 61.0(10) . . ?
C49A O6A O6 83.7(13) . . ?
C52 O6A C51 37.3(9) . . ?
C49A O6A C51 76.5(13) . . ?
O6 O6A C51 81.7(11) . . ?
C49A C49 O6 97.6(14) . . ?
C49A C49 C50 52.2(12) . . ?
O6 C49 C50 109.5(12) . . ?
C49 C49A C50 76.7(15) . . ?
C49 C49A O6A 93.3(16) . . ?
C50 C49A O6A 116.9(17) . . ?
C49A C50 C49 51.1(11) . . ?
C49A C50 O7 92.3(14) . . ?
C49 C50 O7 133.0(13) . . ?
C49A C50 C51 84.5(13) . . ?
C49 C50 C51 94.9(11) . . ?
O7 C50 C51 47.3(8) . . ?
C52 C51 O7 136.8(17) . . ?
C52 C51 C50 103.0(12) . . ?
O7 C51 C50 62.0(11) . . ?
C52 C51 O6A 36.6(8) . . ?
O7 C51 O6A 100.7(13) . . ?
C50 C51 O6A 79.9(10) . . ?
O6A C52 C51 106.2(14) . . ?
O6A C52 O6 73.2(11) . . ?
C51 C52 O6 119.9(11) . . ?
C51 O7 C50 70.7(11) . . ?

loop_
_geom_bond_atom_site_label_1
_geom_bond_atom_site_label_2
_geom_bond_distance
_geom_bond_site_symmetry_2
_geom_bond_publ_flag
Cu1 N3 1.902(3) . ?
Cu1 N1 1.933(3) . ?
Cu1 N2 1.973(3) . ?
Cu1 O2 2.044(3) . ?
Cu2 O2 1.938(3) . ?
Cu2 N4 1.952(3) . ?
Cu2 O1 1.953(3) . ?
Cu2 O3 1.969(4) . ?
N1 C1 1.347(6) . ?
N1 C4 1.401(5) . ?
N2 C6 1.368(5) . ?
N2 C9 1.395(5) . ?
N3 C14 1.318(5) . ?
N3 C11 1.398(5) . ?
N4 C16 1.347(5) . ?
N4 C19 1.393(5) . ?
O1 C1 1.271(5) . ?
O2 C15 1.437(5) . ?
O4 C20 1.248(5) . ?
C1 C2 1.463(6) . ?
C2 C3 1.330(7) . ?
C3 C4 1.453(6) . ?
C4 C5 1.362(6) . ?
C5 C6 1.439(6) . ?
C5 C27 1.501(6) . ?
C6 C7 1.415(6) . ?
C7 C8 1.365(6) . ?
C8 C9 1.419(6) . ?
C9 C10 1.423(6) . ?
C10 C11 1.380(6) . ?
C10 C33 1.493(6) . ?
C11 C12 1.432(6) . ?
C12 C13 1.364(6) . ?
C13 C14 1.426(6) . ?
C14 C15 1.519(6) . ?
C15 C16 1.506(6) . ?
C15 C39 1.546(5) . ?
C16 C17 1.400(6) . ?
C17 C18 1.385(6) . ?
C18 C19 1.404(6) . ?
C19 C20 1.429(6) . ?
C20 C21 1.495(6) . ?
C21 C26 1.379(6) . ?
C21 C22 1.396(6) . ?
C22 C23 1.388(7) . ?
C23 C24 1.377(7) . ?
C24 C25 1.378(7) . ?
C25 C26 1.380(7) . ?
C27 C32 1.395(6) . ?
C27 C28 1.396(6) . ?
C28 C29 1.391(7) . ?
C29 C30 1.380(7) . ?
C30 C31 1.379(8) . ?
C31 C32 1.391(7) . ?
C33 C34 1.390(6) . ?
C33 C38 1.391(6) . ?
C34 C35 1.393(6) . ?
C35 C36 1.385(7) . ?
C36 C37 1.378(6) . ?
C37 C38 1.384(6) . ?
C39 C44 1.368(6) . ?
C39 C40 1.372(6) . ?
C40 C41 1.394(7) . ?
C41 C42 1.360(7) . ?
C42 C43 1.366(7) . ?
C43 C44 1.402(6) . ?
O5 C45 1.428(6) . ?
O5 C48 1.438(6) . ?
C45 C46 1.509(8) . ?
C46 C47 1.522(10) . ?
C47 C48 1.508(9) . ?
O6 C49 1.43(2) . ?
O6 C52 1.450(13) . ?
O6 O6A 1.59(2) . ?
O6A C52 1.19(2) . ?
O6A C49A 1.49(3) . ?
O6A C51 1.92(3) . ?
C49 C49A 1.30(2) . ?
C49 C50 1.62(2) . ?
C49A C50 1.32(2) . ?
C50 O7 1.69(2) . ?
C50 C51 1.81(2) . ?
C51 C52 1.21(2) . ?
C51 O7 1.41(2) . ?

loop_
_cod_changelog_entry_id
_cod_changelog_entry_author
_cod_changelog_entry_date
_cod_changelog_entry_text
1 'Vaitkus, Antanas' 2024-11-17T21:06:27+02:00
;
 Replaced the '&G' character sequence with the backslash character ('\')
 in multiple data values. Updated value of the '_chemical_name_common' data
 item.
;
